data_7060745
loop_
_publ_author_name
'Cheng, Jun'
'Lu, Chengrong'
'Zhao, Bei'

_publ_section_title
;
 Cycloaddition of carbon dioxide and epoxides catalyzed by rare earth
 metal complexes bearing a Trost ligand
;
_journal_issue 29
_journal_name_full 'New Journal of Chemistry'
_journal_page_first 13096
_journal_page_last 13103
_journal_paper_doi 10.1039/D1NJ02460D
_journal_volume 45
_journal_year 2021
_chemical_absolute_configuration unk
_chemical_formula_moiety 'C47 H53 Cl2 N2 O4 Yb'
_chemical_formula_sum 'C47 H53 Cl2 N2 O4 Yb'
_chemical_formula_weight 953.85
_space_group_crystal_system tetragonal
_space_group_IT_number 96
_space_group_name_Hall 'P 4nw 2abw'
_space_group_name_H-M_alt 'P 43 21 2'
_atom_sites_solution_hydrogens mixed
_audit_creation_date 2021-01-30
_audit_creation_method
;
Olex2 1.2
(compiled 2018.05.29 svn.r3508 for OlexSys, GUI svn.r5506)
;
_audit_update_record
;
2021-04-05 deposited with the CCDC.	2021-06-14 downloaded from the CCDC.
;
_cell_angle_alpha 90
_cell_angle_beta 90
_cell_angle_gamma 90
_cell_formula_units_Z 4
_cell_length_a 12.9011(5)
_cell_length_b 12.9011(5)
_cell_length_c 29.9105(16)
_cell_measurement_reflns_used 9065
_cell_measurement_temperature 296.15
_cell_measurement_theta_max 23.94
_cell_measurement_theta_min 2.33
_cell_volume 4978.3(4)
_computing_cell_refinement 'SAINT v8.37A (Bruker, 2015)'
_computing_data_reduction 'SAINT v8.37A (Bruker, 2015)'
_computing_molecular_graphics 'Olex2 (Dolomanov et al., 2009)'
_computing_publication_material 'Olex2 (Dolomanov et al., 2009)'
_computing_structure_refinement 'ShelXL (Sheldrick, 2015)'
_computing_structure_solution 'SHELXT 2014/5 (Sheldrick, 2014)'
_diffrn_ambient_temperature 296.15
_diffrn_measured_fraction_theta_full 0.999
_diffrn_measured_fraction_theta_max 0.999
_diffrn_measurement_device_type 'Bruker APEX-II CCD'
_diffrn_measurement_method '\f and \w scans'
_diffrn_radiation_type MoK\a
_diffrn_radiation_wavelength 0.71073
_diffrn_reflns_av_R_equivalents 0.0896
_diffrn_reflns_av_unetI/netI 0.0339
_diffrn_reflns_Laue_measured_fraction_full 0.999
_diffrn_reflns_Laue_measured_fraction_max 0.999
_diffrn_reflns_limit_h_max 15
_diffrn_reflns_limit_h_min -15
_diffrn_reflns_limit_k_max 15
_diffrn_reflns_limit_k_min -15
_diffrn_reflns_limit_l_max 36
_diffrn_reflns_limit_l_min -36
_diffrn_reflns_number 111202
_diffrn_reflns_point_group_measured_fraction_full 1.000
_diffrn_reflns_point_group_measured_fraction_max 1.000
_diffrn_reflns_theta_full 25.242
_diffrn_reflns_theta_max 25.681
_diffrn_reflns_theta_min 2.233
_diffrn_standards_number 0
_exptl_absorpt_coefficient_mu 2.025
_exptl_absorpt_correction_T_max 0.7456
_exptl_absorpt_correction_T_min 0.6202
_exptl_absorpt_correction_type multi-scan
_exptl_crystal_colour 'clear light colourless'
_exptl_crystal_colour_lustre clear
_exptl_crystal_colour_modifier light
_exptl_crystal_colour_primary colourless
_exptl_crystal_density_diffrn 1.273
_exptl_crystal_description block
_exptl_crystal_F_000 1940
_exptl_crystal_size_max 0.3
_exptl_crystal_size_mid 0.25
_exptl_crystal_size_min 0.2
_refine_diff_density_max 2.001
_refine_diff_density_min -1.426
_refine_diff_density_rms 0.124
_refine_ls_abs_structure_details
;
 Flack x determined using 1351 quotients [(I+)-(I-)]/[(I+)+(I-)]
 (Parsons, Flack and Wagner, Acta Cryst. B69 (2013) 249-259).
;
_refine_ls_abs_structure_Flack 0.038(7)
_refine_ls_extinction_method none
_refine_ls_goodness_of_fit_ref 1.048
_refine_ls_hydrogen_treatment mixed
_refine_ls_matrix_type full
_refine_ls_number_parameters 235
_refine_ls_number_reflns 4736
_refine_ls_number_restraints 517
_refine_ls_restrained_S_all 1.041
_refine_ls_R_factor_all 0.0837
_refine_ls_R_factor_gt 0.0671
_refine_ls_shift/su_max 0.024
_refine_ls_shift/su_mean 0.001
_refine_ls_structure_factor_coef Fsqd
_refine_ls_weighting_details 'w=1/[\s^2^(Fo^2^)+(0.0556P)^2^+36.6168P] where P=(Fo^2^+2Fc^2^)/3'
_refine_ls_weighting_scheme calc
_refine_ls_wR_factor_gt 0.1542
_refine_ls_wR_factor_ref 0.1652
_reflns_Friedel_coverage 0.702
_reflns_Friedel_fraction_full 1.000
_reflns_Friedel_fraction_max 1.000
_reflns_number_gt 3899
_reflns_number_total 4736
_reflns_threshold_expression 'I > 2\s(I)'
_cod_data_source_file d1nj02460d2.cif
_cod_data_source_block b201014a_0m_a
_cod_depositor_comments 'Adding full bibliography for 7060742--7060746.cif.'
_cod_original_cell_volume 4978.3(5)
_cod_database_code 7060745
_shelx_space_group_comment
;
The symmetry employed for this shelxl refinement is uniquely defined
by the following loop, which should always be used as a source of
symmetry information in preference to the above space-group names.
They are only intended as comments.
;
_shelx_estimated_absorpt_t_max 0.688
_shelx_estimated_absorpt_t_min 0.582
_olex2_refinement_description
;
1. Fixed Uiso
 At 1.2 times of:
  All C(H) groups, All C(H,H) groups
 At 1.5 times of:
  All C(H,H,H) groups, All O(H) groups
2. Restrained distances
 C24_$1-C25_$1
 1.5 with sigma of 0.02
 C24-C25
 1.5 with sigma of 0.02
 C25_$1-C25
 1.5 with sigma of 0.02
 O2-H2
 0.85 with sigma of 0.01
 H13-H2
 2 with sigma of 0.02
 C11-H2
 1.882467 with sigma of 0.02
 Yb1-H2
 2.095836 with sigma of 0.02
3. Uiso/Uaniso restraints and constraints
C5 \\sim C4 \\sim C3 \\sim C2 \\sim C11 \\sim C6 \\sim C7 \\sim C10 \\sim C9
\\sim C19 \\sim C18 \\sim C23 \\sim C22 \\sim C21 \\sim C20 \\sim C8 \\sim C1
\\sim C24 \\sim C13 \\sim C12 \\sim C17 \\sim C16 \\sim C15 \\sim C14: within
3.8A with sigma of 0.01 and sigma for terminal atoms of 0.02
C5 \\sim C4 \\sim C4 \\sim C3 \\sim C3 \\sim C2 \\sim C11 \\sim C11 \\sim C6
\\sim C6 \\sim C7 \\sim C7 \\sim C10 \\sim C10 \\sim C9 \\sim C9 \\sim C19
\\sim C19 \\sim C18 \\sim C18 \\sim C23 \\sim C23 \\sim C22 \\sim C22 \\sim C21
\\sim C21 \\sim C20 \\sim C20 \\sim C8 \\sim C8 \\sim C1 \\sim C24 \\sim C24
\\sim C13 \\sim C13 \\sim C12 \\sim C12 \\sim C17 \\sim C17 \\sim C16 \\sim C16
\\sim C15 \\sim C15 \\sim C14 \\sim C14 \\sim C25 \\sim C25: within 3.8A with
sigma of 0.01 and sigma for terminal atoms of 0.02
4. Others
 Fixed Sof: H1A(0.5) H1B(0.5) H1C(0.5)
5.a Riding coordinates:
 C1(H1A,H1B,H1C)
5.b Ternary CH refined with riding coordinates:
 C10(H10)
5.c Secondary CH2 refined with riding coordinates:
 C6(H6A,H6B), C7(H7A,H7B), C9(H9A,H9B), C8(H8A,H8B), C24(H24A,H24B), C25(H25A,
 H25B)
5.d Aromatic/amide H refined with riding coordinates:
 C3(H3), C19(H19), C23(H23), C22(H22), C21(H21), C20(H20), C13(H13), C17(H17),
 C16(H16), C15(H15), C14(H14)
5.e Fitted hexagon refined as free rotating group:
 C19(C18,C23,C22,C21,C20), C13(C12,C17,C16,C15,C14)
;
_shelx_shelxl_version_number 2016/4
_olex2_submission_special_instructions 'No special instructions were received'

loop_
_space_group_symop_operation_xyz
'x, y, z'
'-x, -y, z+1/2'
'-y+1/2, x+1/2, z+3/4'
'y+1/2, -x+1/2, z+1/4'
'-x+1/2, y+1/2, -z+3/4'
'x+1/2, -y+1/2, -z+1/4'
'y, x, -z'
'-y, -x, -z+1/2'

loop_
_atom_site_label
_atom_site_type_symbol
_atom_site_fract_x
_atom_site_fract_y
_atom_site_fract_z
_atom_site_U_iso_or_equiv
_atom_site_adp_type
_atom_site_occupancy
_atom_site_site_symmetry_order
_atom_site_calc_flag
_atom_site_refinement_flags_posn
_atom_site_refinement_flags_adp
_atom_site_refinement_flags_occupancy
_atom_site_disorder_assembly
_atom_site_disorder_group
Yb1 Yb 0.33520(4) 0.33520(4) 0.500000 0.0606(3) Uani 1 2 d DS T P . .
Cl1 Cl 0.4385(4) 0.2498(3) 0.56720(11) 0.0748(12) Uani 1 1 d . . . . .
O1 O 0.2187(6) 0.2187(6) 0.500000 0.066(4) Uani 1 2 d S T P . .
O2 O 0.4097(8) 0.2484(8) 0.4512(3) 0.063(3) Uani 1 1 d D . . . .
H2 H 0.4604(16) 0.280(2) 0.4634(8) 0.094 Uiso 1 1 d DR . . . .
N1 N 0.2572(8) 0.1538(11) 0.4119(3) 0.056(3) Uani 1 1 d . . . . .
C5 C 0.1462(9) 0.1462(9) 0.500000 0.052(3) Uani 1 2 d S TU P . .
C4 C 0.1497(10) 0.0622(11) 0.4694(4) 0.050(2) Uani 1 1 d . U . . .
O3 O 0.4650(6) 0.4650(6) 0.500000 0.088(6) Uani 1 2 d S T P . .
C3 C 0.0714(10) -0.0108(11) 0.4689(4) 0.051(3) Uani 1 1 d . U . . .
H3 H 0.072391 -0.062530 0.447284 0.061 Uiso 1 1 calc R . . . .
C2 C -0.0089(10) -0.0089(10) 0.500000 0.052(3) Uani 1 2 d S TU P . .
C11 C 0.4510(11) 0.1779(15) 0.4194(5) 0.077(2) Uani 1 1 d D U . . .
C6 C 0.2401(11) 0.0571(13) 0.4382(4) 0.065(2) Uani 1 1 d . U . . .
H6A H 0.302155 0.042354 0.455410 0.078 Uiso 1 1 calc R . . . .
H6B H 0.229694 -0.000053 0.417598 0.078 Uiso 1 1 calc R . . . .
C7 C 0.1725(11) 0.1747(13) 0.3793(4) 0.065(2) Uani 1 1 d . U . . .
H7A H 0.118244 0.215033 0.393437 0.078 Uiso 1 1 calc R . . . .
H7B H 0.142756 0.109834 0.369083 0.078 Uiso 1 1 calc R . . . .
C10 C 0.3583(11) 0.1585(16) 0.3856(5) 0.076(2) Uani 1 1 d . U . . .
H10 H 0.369135 0.093942 0.369008 0.091 Uiso 1 1 calc R . . . .
C9 C 0.3334(12) 0.2473(15) 0.3536(5) 0.074(2) Uani 1 1 d . U . . .
H9A H 0.377650 0.244048 0.327467 0.089 Uiso 1 1 calc R . . . .
H9B H 0.343959 0.313585 0.368273 0.089 Uiso 1 1 calc R . . . .
C19 C 0.4944(8) -0.0131(10) 0.4179(3) 0.081(2) Uani 1 1 d . U . . .
H19 H 0.462823 -0.019783 0.390093 0.098 Uiso 1 1 calc R . . . .
C18 C 0.4929(8) 0.0817(9) 0.4399(3) 0.080(2) Uani 1 1 d G U . . .
C23 C 0.5402(8) 0.0917(8) 0.4815(3) 0.082(3) Uani 1 1 d G U . . .
H23 H 0.539174 0.155168 0.496253 0.099 Uiso 1 1 calc R . . . .
C22 C 0.5889(7) 0.0069(9) 0.5010(3) 0.075(3) Uani 1 1 d G U . . .
H22 H 0.620484 0.013602 0.528777 0.090 Uiso 1 1 calc R . . . .
C21 C 0.5904(8) -0.0879(8) 0.4789(3) 0.084(3) Uani 1 1 d G U . . .
H21 H 0.622964 -0.144658 0.491960 0.101 Uiso 1 1 calc R . . . .
C20 C 0.5431(9) -0.0979(8) 0.4374(3) 0.087(3) Uani 1 1 d G U . . .
H20 H 0.544134 -0.161352 0.422618 0.104 Uiso 1 1 calc R . . . .
C8 C 0.2165(12) 0.2339(15) 0.3400(5) 0.073(3) Uani 1 1 d . U . . .
H8A H 0.182654 0.300481 0.336393 0.087 Uiso 1 1 calc R . . . .
H8B H 0.209904 0.194667 0.312437 0.087 Uiso 1 1 calc R . . . .
C1 C -0.0907(12) -0.0907(12) 0.500000 0.079(5) Uani 1 2 d S TU P . .
H1A H -0.127051 -0.089390 0.472010 0.119 Uiso 0.5 1 d R . . A -1
H1B H -0.138501 -0.077940 0.523960 0.119 Uiso 0.5 1 d R . . A -1
H1C H -0.059031 -0.157410 0.504030 0.119 Uiso 0.5 1 d R . . A -1
C24 C 0.5730(14) 0.4463(15) 0.5083(7) 0.110(5) Uani 1 1 d D U . . .
H24A H 0.605235 0.411780 0.483088 0.132 Uiso 1 1 calc R . . . .
H24B H 0.582438 0.404062 0.534850 0.132 Uiso 1 1 calc R . . . .
C13 C 0.5472(8) 0.3451(10) 0.3978(4) 0.093(3) Uani 1 1 d . U . . .
H13 H 0.500247 0.380748 0.415676 0.111 Uiso 1 1 calc DR . . . .
C12 C 0.5372(8) 0.2387(10) 0.3919(3) 0.088(2) Uani 1 1 d G U . . .
C17 C 0.6074(9) 0.1854(9) 0.3652(4) 0.092(2) Uani 1 1 d G U . . .
H17 H 0.600692 0.114216 0.361310 0.110 Uiso 1 1 calc R . . . .
C16 C 0.6877(8) 0.2385(11) 0.3444(4) 0.103(3) Uani 1 1 d G U . . .
H16 H 0.734667 0.202902 0.326472 0.123 Uiso 1 1 calc R . . . .
C15 C 0.6977(8) 0.3450(11) 0.3502(4) 0.103(3) Uani 1 1 d G U . . .
H15 H 0.751433 0.380511 0.336235 0.123 Uiso 1 1 calc R . . . .
C14 C 0.6275(10) 0.3982(9) 0.3769(4) 0.106(3) Uani 1 1 d G U . . .
H14 H 0.634225 0.469435 0.380837 0.128 Uiso 1 1 calc R . . . .
C25 C 0.6175(16) 0.5521(13) 0.5149(8) 0.134(7) Uani 1 1 d D U . . .
H25A H 0.611720 0.573975 0.545835 0.161 Uiso 1 1 calc R . . . .
H25B H 0.689792 0.554457 0.505985 0.161 Uiso 1 1 calc R . . . .

loop_
_atom_site_aniso_label
_atom_site_aniso_U_11
_atom_site_aniso_U_22
_atom_site_aniso_U_33
_atom_site_aniso_U_23
_atom_site_aniso_U_13
_atom_site_aniso_U_12
Yb1 0.0738(4) 0.0738(4) 0.0342(4) 0.0142(3) -0.0142(3) -0.0314(5)
Cl1 0.117(4) 0.070(3) 0.0378(16) 0.0124(17) -0.018(2) -0.013(2)
O1 0.083(6) 0.083(6) 0.032(6) 0.003(6) -0.003(6) -0.043(7)
O2 0.061(6) 0.085(8) 0.042(5) 0.021(5) -0.010(4) -0.033(5)
N1 0.049(6) 0.093(9) 0.028(5) 0.004(6) -0.001(4) -0.012(7)
C5 0.061(4) 0.061(4) 0.034(5) 0.000(4) 0.000(4) -0.005(5)
C4 0.050(5) 0.066(5) 0.034(4) 0.002(4) -0.003(4) -0.001(5)
O3 0.079(7) 0.079(7) 0.105(11) 0.056(8) -0.056(8) -0.049(8)
C3 0.057(5) 0.061(5) 0.035(4) -0.004(4) -0.002(4) -0.003(5)
C2 0.061(4) 0.061(4) 0.036(5) 0.001(4) -0.001(4) -0.007(6)
C11 0.054(4) 0.128(5) 0.048(4) 0.000(4) -0.003(4) -0.007(4)
C6 0.054(4) 0.099(5) 0.042(4) -0.003(4) -0.004(4) -0.003(4)
C7 0.056(5) 0.099(5) 0.040(4) 0.000(4) -0.005(4) -0.006(5)
C10 0.058(4) 0.125(5) 0.045(4) 0.001(4) -0.003(4) -0.013(5)
C9 0.057(5) 0.121(5) 0.044(4) 0.006(4) -0.004(4) -0.012(5)
C19 0.058(4) 0.130(5) 0.056(4) -0.007(4) -0.008(4) -0.001(5)
C18 0.057(4) 0.132(5) 0.052(4) -0.005(4) -0.004(4) -0.004(4)
C23 0.056(5) 0.133(6) 0.058(5) -0.002(5) -0.007(4) -0.001(5)
C22 0.047(5) 0.125(6) 0.055(5) -0.006(5) -0.008(5) 0.006(5)
C21 0.053(5) 0.133(7) 0.066(5) -0.009(6) -0.009(5) 0.000(6)
C20 0.059(5) 0.136(7) 0.065(5) -0.013(5) -0.006(5) 0.005(5)
C8 0.062(6) 0.111(7) 0.045(5) 0.002(5) -0.004(5) -0.016(6)
C1 0.091(7) 0.091(7) 0.056(9) -0.014(8) 0.014(8) -0.017(10)
C24 0.073(8) 0.150(11) 0.108(10) 0.019(9) -0.033(8) -0.041(8)
C13 0.069(5) 0.145(6) 0.065(4) 0.010(5) -0.006(4) -0.020(5)
C12 0.067(4) 0.141(5) 0.055(4) 0.005(4) -0.007(4) -0.008(5)
C17 0.068(4) 0.147(5) 0.061(4) 0.006(5) -0.004(4) -0.008(5)
C16 0.081(6) 0.158(7) 0.069(6) 0.017(6) -0.011(6) -0.009(6)
C15 0.077(6) 0.158(7) 0.073(6) 0.008(6) -0.015(5) -0.014(6)
C14 0.084(6) 0.159(7) 0.076(6) 0.010(6) -0.010(5) -0.023(6)
C25 0.092(11) 0.160(14) 0.150(14) 0.010(12) -0.037(10) -0.051(10)

loop_
_atom_type_symbol
_atom_type_description
_atom_type_scat_dispersion_real
_atom_type_scat_dispersion_imag
_atom_type_scat_source
C C 0.0033 0.0016 'International Tables Vol C Tables 4.2.6.8 and 6.1.1.4'
H H 0.0000 0.0000 'International Tables Vol C Tables 4.2.6.8 and 6.1.1.4'
Cl Cl 0.1484 0.1585 'International Tables Vol C Tables 4.2.6.8 and 6.1.1.4'
N N 0.0061 0.0033 'International Tables Vol C Tables 4.2.6.8 and 6.1.1.4'
O O 0.0106 0.0060 'International Tables Vol C Tables 4.2.6.8 and 6.1.1.4'
Yb Yb -0.3850 5.5486 'International Tables Vol C Tables 4.2.6.8 and 6.1.1.4'

loop_
_geom_angle_atom_site_label_1
_geom_angle_atom_site_label_2
_geom_angle_atom_site_label_3
_geom_angle
_geom_angle_site_symmetry_1
_geom_angle_site_symmetry_3
_geom_angle_publ_flag
Cl1 Yb1 Cl1 172.9(2) 7_556 . ?
Cl1 Yb1 H2 95.5(9) 7_556 . ?
Cl1 Yb1 H2 82.3(8) . . ?
O1 Yb1 Cl1 93.53(10) . 7_556 ?
O1 Yb1 Cl1 93.53(10) . . ?
O1 Yb1 H2 107.9(6) . . ?
O1 Yb1 O3 180.0 . . ?
O2 Yb1 Cl1 94.4(3) . . ?
O2 Yb1 Cl1 86.0(3) . 7_556 ?
O2 Yb1 Cl1 94.3(3) 7_556 7_556 ?
O2 Yb1 Cl1 86.0(3) 7_556 . ?
O2 Yb1 O1 86.9(3) 7_556 . ?
O2 Yb1 O1 86.9(3) . . ?
O2 Yb1 O2 173.8(5) 7_556 . ?
O2 Yb1 H2 23.6(4) . . ?
O2 Yb1 H2 161.6(6) 7_556 . ?
O2 Yb1 O3 93.1(3) . . ?
O2 Yb1 O3 93.1(3) 7_556 . ?
O3 Yb1 Cl1 86.47(10) . 7_556 ?
O3 Yb1 Cl1 86.47(10) . . ?
O3 Yb1 H2 72.1(6) . . ?
C5 O1 Yb1 180.0 . . ?
Yb1 O2 H2 78.3(18) . . ?
C11 O2 Yb1 172.1(9) . . ?
C11 O2 H2 107.7(19) . . ?
C6 N1 C10 115.6(13) . . ?
C7 N1 C6 112.9(11) . . ?
C7 N1 C10 106.4(9) . . ?
O1 C5 C4 121.2(8) . . ?
O1 C5 C4 121.2(8) . 7_556 ?
C4 C5 C4 117.7(16) 7_556 . ?
C5 C4 C6 117.5(13) . . ?
C3 C4 C5 120.3(12) . . ?
C3 C4 C6 122.3(12) . . ?
C24 O3 Yb1 124.6(8) . . ?
C24 O3 Yb1 124.6(8) 7_556 . ?
C24 O3 C24 110.9(17) . 7_556 ?
C4 C3 H3 119.1 . . ?
C4 C3 C2 121.7(13) . . ?
C2 C3 H3 119.1 . . ?
C3 C2 C3 118.1(17) . 7_556 ?
C3 C2 C1 120.9(9) 7_556 . ?
C3 C2 C1 120.9(9) . . ?
O2 C11 C10 104.2(13) . . ?
O2 C11 C18 113.2(11) . . ?
O2 C11 C12 107.0(13) . . ?
C10 C11 C12 106.0(11) . . ?
C18 C11 C10 114.0(15) . . ?
C18 C11 C12 111.7(12) . . ?
N1 C6 C4 114.0(13) . . ?
N1 C6 H6A 108.8 . . ?
N1 C6 H6B 108.8 . . ?
C4 C6 H6A 108.8 . . ?
C4 C6 H6B 108.8 . . ?
H6A C6 H6B 107.6 . . ?
N1 C7 H7A 109.9 . . ?
N1 C7 H7B 109.9 . . ?
N1 C7 C8 109.0(11) . . ?
H7A C7 H7B 108.3 . . ?
C8 C7 H7A 109.9 . . ?
C8 C7 H7B 109.9 . . ?
N1 C10 C11 108.8(10) . . ?
N1 C10 H10 110.5 . . ?
N1 C10 C9 100.0(13) . . ?
C11 C10 H10 110.5 . . ?
C9 C10 C11 116.1(15) . . ?
C9 C10 H10 110.5 . . ?
C10 C9 H9A 110.4 . . ?
C10 C9 H9B 110.4 . . ?
C10 C9 C8 106.4(13) . . ?
H9A C9 H9B 108.6 . . ?
C8 C9 H9A 110.5 . . ?
C8 C9 H9B 110.5 . . ?
C18 C19 H19 120.0 . . ?
C18 C19 C20 120.0 . . ?
C20 C19 H19 120.0 . . ?
C19 C18 C11 122.9(9) . . ?
C23 C18 C11 116.8(9) . . ?
C23 C18 C19 120.0 . . ?
C18 C23 H23 120.0 . . ?
C18 C23 C22 120.0 . . ?
C22 C23 H23 120.0 . . ?
C23 C22 H22 120.0 . . ?
C21 C22 C23 120.0 . . ?
C21 C22 H22 120.0 . . ?
C22 C21 H21 120.0 . . ?
C22 C21 C20 120.0 . . ?
C20 C21 H21 120.0 . . ?
C19 C20 H20 120.0 . . ?
C21 C20 C19 120.0 . . ?
C21 C20 H20 120.0 . . ?
C7 C8 C9 102.3(12) . . ?
C7 C8 H8A 111.3 . . ?
C7 C8 H8B 111.3 . . ?
C9 C8 H8A 111.3 . . ?
C9 C8 H8B 111.3 . . ?
H8A C8 H8B 109.2 . . ?
C2 C1 H1A 109.5 . . ?
C2 C1 H1B 109.5 . . ?
C2 C1 H1C 109.5 . . ?
H1A C1 H1B 109.5 . . ?
H1A C1 H1C 109.4 . . ?
H1B C1 H1C 109.4 . . ?
O3 C24 H24A 111.0 . . ?
O3 C24 H24B 111.0 . . ?
O3 C24 C25 104.0(15) . . ?
H24A C24 H24B 109.0 . . ?
C25 C24 H24A 111.0 . . ?
C25 C24 H24B 111.0 . . ?
C12 C13 H13 120.0 . . ?
C12 C13 C14 120.0 . . ?
C14 C13 H13 120.0 . . ?
C13 C12 C11 119.2(11) . . ?
C13 C12 C17 120.0 . . ?
C17 C12 C11 120.6(11) . . ?
C12 C17 H17 120.0 . . ?
C16 C17 C12 120.0 . . ?
C16 C17 H17 120.0 . . ?
C17 C16 H16 120.0 . . ?
C17 C16 C15 120.0 . . ?
C15 C16 H16 120.0 . . ?
C16 C15 H15 120.0 . . ?
C14 C15 C16 120.0 . . ?
C14 C15 H15 120.0 . . ?
C13 C14 H14 120.0 . . ?
C15 C14 C13 120.0 . . ?
C15 C14 H14 120.0 . . ?
C24 C25 H25A 111.2 . . ?
C24 C25 H25B 111.2 . . ?
C25 C25 C24 102.8(12) 7_556 . ?
C25 C25 H25A 111.2 7_556 . ?
C25 C25 H25B 111.2 7_556 . ?
H25A C25 H25B 109.1 . . ?

loop_
_geom_bond_atom_site_label_1
_geom_bond_atom_site_label_2
_geom_bond_distance
_geom_bond_site_symmetry_2
_geom_bond_publ_flag
Yb1 Cl1 2.651(4) 7_556 ?
Yb1 Cl1 2.651(4) . ?
Yb1 O1 2.126(11) . ?
Yb1 O2 2.075(11) . ?
Yb1 O2 2.075(11) 7_556 ?
Yb1 H2 2.08(2) . ?
Yb1 O3 2.369(11) . ?
O1 C5 1.32(2) . ?
O2 H2 0.851(13) . ?
O2 C11 1.419(19) . ?
N1 C6 1.491(19) . ?
N1 C7 1.490(16) . ?
N1 C10 1.524(17) . ?
C5 C4 1.419(15) . ?
C5 C4 1.419(15) 7_556 ?
C4 C3 1.381(19) . ?
C4 C6 1.496(18) . ?
O3 C24 1.436(18) . ?
O3 C24 1.436(18) 7_556 ?
C3 H3 0.9300 . ?
C3 C2 1.392(16) . ?
C2 C3 1.392(16) 7_556 ?
C2 C1 1.49(3) . ?
C11 C10 1.586(19) . ?
C11 C18 1.49(2) . ?
C11 C12 1.590(18) . ?
C6 H6A 0.9700 . ?
C6 H6B 0.9700 . ?
C7 H7A 0.9700 . ?
C7 H7B 0.9700 . ?
C7 C8 1.512(19) . ?
C10 H10 0.9800 . ?
C10 C9 1.53(2) . ?
C9 H9A 0.9700 . ?
C9 H9B 0.9700 . ?
C9 C8 1.57(2) . ?
C19 H19 0.9300 . ?
C19 C18 1.3900 . ?
C19 C20 1.3900 . ?
C18 C23 1.3900 . ?
C23 H23 0.9300 . ?
C23 C22 1.3900 . ?
C22 H22 0.9300 . ?
C22 C21 1.3900 . ?
C21 H21 0.9300 . ?
C21 C20 1.3900 . ?
C20 H20 0.9300 . ?
C8 H8A 0.9700 . ?
C8 H8B 0.9700 . ?
C1 H1A 0.9600 . ?
C1 H1B 0.9599 . ?
C1 H1C 0.9605 . ?
C24 H24A 0.9700 . ?
C24 H24B 0.9700 . ?
C24 C25 1.494(16) . ?
C13 H13 0.9300 . ?
C13 C12 1.3900 . ?
C13 C14 1.3900 . ?
C12 C17 1.3900 . ?
C17 H17 0.9300 . ?
C17 C16 1.3900 . ?
C16 H16 0.9300 . ?
C16 C15 1.3900 . ?
C15 H15 0.9300 . ?
C15 C14 1.3900 . ?
C14 H14 0.9300 . ?
C25 C25 1.49(2) 7_556 ?
C25 H25A 0.9700 . ?
C25 H25B 0.9700 . ?

loop_
_smtbx_masks_void_nr
_smtbx_masks_void_average_x
_smtbx_masks_void_average_y
_smtbx_masks_void_average_z
_smtbx_masks_void_volume
_smtbx_masks_void_count_electrons
_smtbx_masks_void_content
1 -0.138 0.275 0.445 151.6 44.6 ?
2 -0.275 0.138 0.055 151.6 44.2 ?
3 0.225 0.362 0.195 151.6 42.3 ?
4 -0.225 0.638 0.695 151.6 42.3 ?
5 0.138 0.725 0.945 151.6 43.9 ?
6 0.275 0.862 0.555 151.6 45.4 ?
7 0.362 0.225 0.805 151.6 43.1 ?
8 0.638 0.775 0.305 151.6 42.5 ?
